data_2013394
loop_
_publ_author_name
'Krupkov\'a, Radmila'
'F\'abry, Jan'
'Van\<ek, P\<remysl'
'C\'isa\<rov\'a, Ivana'

_publ_section_title
;
 Two modifications of a KH~2~PO~4~&#x00B7;HF adduct
;
_journal_issue 8
_journal_name_full 'Acta Crystallographica Section C'
_journal_page_first i79
_journal_page_last i82
_journal_paper_doi 10.1107/S0108270103012654
_journal_volume 59
_journal_year 2003
_chemical_formula_iupac 'K H2 P O4, HF'
_chemical_formula_moiety 'K H2 P O4, HF'
_chemical_formula_sum 'F H3 K O4 P'
_chemical_formula_weight 156.09
_chemical_name_common 'KH~2~PO~4~.HF adduct (II)'
_chemical_name_systematic
;
 potassium dihydrogenphosphate - hydrofluoric acid adduct (II)
;
_space_group_IT_number 14
_symmetry_cell_setting monoclinic
_symmetry_space_group_name_Hall '-P 2ybc'
_symmetry_space_group_name_H-M 'P 1 21/c 1'
_atom_sites_solution_hydrogens difmap
_atom_sites_solution_primary direct
_audit_creation_method SHELXL-97
_cell_angle_alpha 90.00
_cell_angle_beta 101.1500(16)
_cell_angle_gamma 90.00
_cell_formula_units_Z 4
_cell_length_a 6.5004(2)
_cell_length_b 7.6116(2)
_cell_length_c 9.5029(2)
_cell_measurement_reflns_used 5501
_cell_measurement_temperature 292(2)
_cell_measurement_theta_max 30.03
_cell_measurement_theta_min 1.00
_cell_volume 461.31(2)
_computing_cell_refinement 'HKL Denzo Scalepack (Otwinowski & Minor, 1997)'
_computing_data_collection 'COLLECT (Nonius BV, 1997-2000)'
_computing_data_reduction 'HKL Denzo and Scalepack (Otwinowski & Minor, 1997)'
_computing_molecular_graphics 'ORTEPIII (Burnett & Johnson, 1996)'
_computing_publication_material 'SHELXL-97 (Sheldrick, 1997)'
_computing_structure_refinement 'SHELXL-97 (Sheldrick, 1997)'
_computing_structure_solution 'SIR97 (Cascarano et al., 1996)'
_diffrn_ambient_temperature 292(2)
_diffrn_detector_area_resol_mean 9.091
_diffrn_measured_fraction_theta_full 0.997
_diffrn_measured_fraction_theta_max 0.997
_diffrn_measurement_device_type 'Nonius KappaCCD'
_diffrn_measurement_method '\w scans'
_diffrn_radiation_monochromator graphite
_diffrn_radiation_source 'fine-focus sealed tube'
_diffrn_radiation_type MoK\a
_diffrn_radiation_wavelength 0.71069
_diffrn_reflns_av_R_equivalents 0.0406
_diffrn_reflns_av_sigmaI/netI 0.0210
_diffrn_reflns_limit_h_max 9
_diffrn_reflns_limit_h_min 0
_diffrn_reflns_limit_k_max 10
_diffrn_reflns_limit_k_min -10
_diffrn_reflns_limit_l_max 13
_diffrn_reflns_limit_l_min -13
_diffrn_reflns_number 8372
_diffrn_reflns_theta_full 30.04
_diffrn_reflns_theta_max 30.04
_diffrn_reflns_theta_min 3.19
_diffrn_standards_number 0
_exptl_absorpt_coefficient_mu 1.425
_exptl_absorpt_correction_T_max 0.582
_exptl_absorpt_correction_T_min 0.355
_exptl_absorpt_correction_type multi-scan
_exptl_absorpt_process_details 'SORTAV (Blessing, 1997)'
_exptl_crystal_colour colourless
_exptl_crystal_density_diffrn 2.247
_exptl_crystal_density_method 'not measured'
_exptl_crystal_description plate
_exptl_crystal_F_000 312
_exptl_crystal_size_max 0.65
_exptl_crystal_size_mid 0.5
_exptl_crystal_size_min 0.4
_refine_diff_density_max 0.525
_refine_diff_density_min -0.393
_refine_ls_extinction_coef 0.147(9)
_refine_ls_extinction_expression Fc^*^=kFc[1+0.001xFc^2^\l^3^/sin(2\q)]^-1/4^
_refine_ls_extinction_method SHELXL
_refine_ls_goodness_of_fit_ref 1.106
_refine_ls_hydrogen_treatment refall
_refine_ls_matrix_type full
_refine_ls_number_parameters 77
_refine_ls_number_reflns 1344
_refine_ls_number_restraints 0
_refine_ls_restrained_S_all 1.106
_refine_ls_R_factor_all 0.0258
_refine_ls_R_factor_gt 0.0249
_refine_ls_shift/su_max 0.001
_refine_ls_shift/su_mean 0.000
_refine_ls_structure_factor_coef Fsqd
_refine_ls_weighting_details 'calc w=1/[\s^2^(Fo^2^)+(0.0480P)^2^+0.1751P] where P=(Fo^2^+2Fc^2^)/3'
_refine_ls_weighting_scheme calc
_refine_ls_wR_factor_gt 0.0698
_refine_ls_wR_factor_ref 0.0705
_reflns_number_gt 1305
_reflns_number_total 1344
_reflns_threshold_expression I>2\s(I)
_cod_data_source_file bc1019.cif
_cod_data_source_block KDPHF292II
_cod_original_sg_symbol_H-M 'P 21/c'
_cod_database_code 2013394
_cod_database_fobs_code 2013394

loop_
_symmetry_equiv_pos_as_xyz
'x, y, z'
'-x, y+1/2, -z+1/2'
'-x, -y, -z'
'x, -y-1/2, z-1/2'

loop_
_atom_site_label
_atom_site_fract_x
_atom_site_fract_y
_atom_site_fract_z
_atom_site_U_iso_or_equiv
_atom_site_adp_type
_atom_site_calc_flag
_atom_site_refinement_flags
_atom_site_occupancy
_atom_site_disorder_assembly
_atom_site_disorder_group
_atom_site_type_symbol
K 0.84452(5) 0.22735(4) 0.45543(4) 0.02959(13) Uani d . 1 . . K
P 0.61662(5) 0.70482(4) 0.32991(3) 0.01563(12) Uani d . 1 . . P
O1 0.64225(17) 0.86369(13) 0.43720(10) 0.0257(2) Uani d . 1 . . O
O2 0.40636(15) 0.61707(13) 0.35149(11) 0.0237(2) Uani d . 1 . . O
O3 0.59080(16) 0.77931(12) 0.18096(10) 0.0221(2) Uani d . 1 . . O
O4 0.79729(15) 0.57833(14) 0.36943(10) 0.0255(2) Uani d . 1 . . O
F 0.96517(16) 0.47408(16) 0.18430(12) 0.0420(3) Uani d . 1 . . F
H1 0.632(3) 0.832(3) 0.519(3) 0.043(6) Uiso d . 1 . . H
H2 0.405(4) 0.506(4) 0.335(3) 0.059(7) Uiso d . 1 . . H
H3 0.898(4) 0.518(4) 0.251(4) 0.077(9) Uiso d . 1 . . H

loop_
_atom_site_aniso_label
_atom_site_aniso_U_11
_atom_site_aniso_U_22
_atom_site_aniso_U_33
_atom_site_aniso_U_12
_atom_site_aniso_U_13
_atom_site_aniso_U_23
K 0.03004(19) 0.02608(19) 0.03087(19) 0.00392(11) 0.00145(13) 0.00407(11)
P 0.02087(19) 0.01432(18) 0.01216(17) 0.00039(10) 0.00433(11) 0.00048(9)
O1 0.0412(5) 0.0209(5) 0.0171(4) -0.0088(4) 0.0112(4) -0.0045(3)
O2 0.0241(4) 0.0176(5) 0.0310(5) -0.0024(3) 0.0092(4) -0.0028(4)
O3 0.0348(5) 0.0190(5) 0.0130(4) 0.0034(3) 0.0057(3) 0.0018(3)
O4 0.0249(4) 0.0283(5) 0.0237(4) 0.0078(4) 0.0059(3) 0.0072(4)
F 0.0380(5) 0.0506(6) 0.0396(5) 0.0048(5) 0.0129(4) -0.0148(5)

loop_
_atom_type_symbol
_atom_type_description
_atom_type_scat_dispersion_real
_atom_type_scat_dispersion_imag
_atom_type_scat_source
K K 0.2009 0.2494 'International Tables Vol C Tables 4.2.6.8 and 6.1.1.4'
P P 0.1023 0.0942 'International Tables Vol C Tables 4.2.6.8 and 6.1.1.4'
O O 0.0106 0.0060 'International Tables Vol C Tables 4.2.6.8 and 6.1.1.4'
H H 0.0000 0.0000 'International Tables Vol C Tables 4.2.6.8 and 6.1.1.4'
F F 0.0171 0.0103 'International Tables Vol C Tables 4.2.6.8 and 6.1.1.4'

loop_
_geom_angle_atom_site_label_1
_geom_angle_atom_site_label_2
_geom_angle_atom_site_label_3
_geom_angle_site_symmetry_1
_geom_angle_site_symmetry_3
_geom_angle
_geom_angle_publ_flag
F K F 4_566 2_745 84.37(4) no
F K O4 4_566 . 142.28(4) no
F K O4 2_745 . 124.08(3) no
F K O3 4_566 2_645 123.57(3) no
F K O3 2_745 2_645 111.63(3) no
O4 K O3 . 2_645 72.33(3) no
F K O2 4_566 3_666 80.35(3) no
F K O2 2_745 3_666 159.62(3) no
O4 K O2 . 3_666 75.74(3) no
O3 K O2 2_645 3_666 67.17(3) no
F K O4 4_566 3_766 75.74(3) no
F K O4 2_745 3_766 103.91(3) no
O4 K O4 . 3_766 73.65(3) no
O3 K O4 2_645 3_766 140.42(3) no
O2 K O4 3_666 3_766 85.36(3) no
F K O1 4_566 1_545 65.07(3) no
F K O1 2_745 1_545 64.45(3) no
O4 K O1 . 1_545 145.92(3) no
O3 K O1 2_645 1_545 74.12(3) no
O2 K O1 3_666 1_545 96.67(3) no
O4 K O1 3_766 1_545 139.70(3) no
F K O2 4_566 2_645 128.30(3) no
F K O2 2_745 2_645 64.63(3) no
O4 K O2 . 2_645 88.63(3) no
O3 K O2 2_645 2_645 48.78(3) no
O2 K O2 3_666 2_645 115.72(3) no
O4 K O2 3_766 2_645 148.58(3) no
O1 K O2 1_545 2_645 64.43(3) no
F K O1 4_566 3_766 60.92(3) no
F K O1 2_745 3_766 59.53(3) no
O4 K O1 . 3_766 109.39(3) no
O3 K O1 2_645 3_766 170.65(3) no
O2 K O1 3_666 3_766 122.16(3) no
O4 K O1 3_766 3_766 46.48(3) no
O1 K O1 1_545 3_766 102.77(2) no
O2 K O1 2_645 3_766 121.88(3) no
F K F 4_566 . 149.95(4) no
F K F 2_745 . 80.271(13) no
O4 K F . . 43.82(3) no
O3 K F 2_645 . 86.23(3) no
O2 K F 3_666 . 119.28(3) no
O4 K F 3_766 . 83.06(3) no
O1 K F 1_545 . 128.12(3) no
O2 K F 2_645 . 66.53(3) no
O1 K F 3_766 . 89.03(3) no
O1 P O2 . . 103.22(6) no
O1 P O3 . . 107.42(6) no
O1 P O4 . . 110.50(6) no
O2 P O3 . . 109.99(6) no
O2 P O4 . . 110.57(6) no
O3 P O4 . . 114.50(6) no
P O1 H1 1_555 1_555 112(2) yes
P O2 H2 1_555 1_555 112(2) yes
P O3 H1 1_555 4_575 127.7(8) yes
P O3 H2 1_555 2_655 117.1(9) yes
P O4 H3 1_555 1_555 116.0(10) yes

loop_
_geom_bond_atom_site_label_1
_geom_bond_atom_site_label_2
_geom_bond_site_symmetry_2
_geom_bond_distance
_geom_bond_publ_flag
K F 4_566 2.6526(11) yes
K F 2_745 2.7650(13) yes
K O4 . 2.7933(11) yes
K O3 2_645 2.9026(11) yes
K O2 3_666 2.9301(10) yes
K O4 3_766 2.9800(11) yes
K O1 1_545 3.0550(10) yes
K O2 2_645 3.1673(11) yes
K O1 3_766 3.3668(12) yes
K F . 3.4003(12) yes
P O1 . 1.5696(10) yes
P O2 . 1.5699(10) yes
P O3 . 1.5038(10) yes
P O4 . 1.5089(10) yes
O1 K 1_565 3.0549(10) no
O1 K 3_766 3.3668(12) no
O2 K 3_666 2.9301(10) no
O2 K 2_655 3.1672(11) no
O3 K 2_655 2.9026(11) no
O4 K 3_766 2.9800(11) no
F K 4_565 2.6527(11) no
F K 2_755 2.7650(13) no

loop_
_geom_hbond_atom_site_label_D
_geom_hbond_atom_site_label_H
_geom_hbond_atom_site_label_A
_geom_hbond_site_symmetry_A
_geom_hbond_distance_DH
_geom_hbond_distance_HA
_geom_hbond_distance_DA
_geom_hbond_angle_DHA
_geom_hbond_publ_flag
F H3 O4 1_555 0.90(3) 1.48(3) 2.3787(14) 175(3) yes
O1 H1 O3 4_576 0.83(3) 1.82(3) 2.6386(14) 168(3) yes
O2 H2 O3 2_645 0.86(3) 1.73(3) 2.5898(14) 174(3) yes
